data_1574048
loop_
_publ_author_name
'G&#xf3;mez-Mu&#xf1;oz, Iv&#xe1;n'
'Hu, Ziqi'
'Vit&#xf3;rica-Yrez&#xe1;bal, I&#xf1;igo J'
'Coronado, Eugenio'
'M&#xed;nguez Espallargas, Guillermo'

_publ_section_title
;
 Implementing magnetic properties on demand with a dynamic
 lanthanoid-organic framework.
;
_journal_issue 6
_journal_name_full 'Chemical science'
_journal_page_first 2879
_journal_page_last 2885
_journal_paper_doi 10.1039/d4sc07042a
_journal_volume 16
_journal_year 2025
_chemical_formula_moiety 'C30 H22 La N O7, 0.5(C3 H7 N O), 0.6[C3H7NO]'
_chemical_formula_sum 'C33.3 H29.7 La N2.1 O8.1'
_chemical_formula_weight 727.80
_space_group_crystal_system monoclinic
_space_group_IT_number 14
_space_group_name_Hall '-P 2ybc'
_space_group_name_H-M_alt 'P 1 21/c 1'
_atom_sites_solution_hydrogens geom
_atom_sites_solution_primary dual
_audit_creation_date 2024-05-28
_audit_creation_method
;
Olex2 1.5
(compiled 2024.02.16 svn.r378c4104 for OlexSys, GUI svn.r6928)
;
_audit_update_record
;
2024-09-16 deposited with the CCDC.	2025-01-13 downloaded from the CCDC.
;
_cell_angle_alpha 90
_cell_angle_beta 97.287(4)
_cell_angle_gamma 90
_cell_formula_units_Z 8
_cell_length_a 15.0013(6)
_cell_length_b 27.7449(9)
_cell_length_c 16.1774(9)
_cell_measurement_reflns_used 12428
_cell_measurement_temperature 119.5(8)
_cell_measurement_theta_max 22.5670
_cell_measurement_theta_min 3.0780
_cell_volume 6678.8(5)
_computing_cell_refinement 'CrysAlisPro 1.171.40.84a (Rigaku OD, 2020)'
_computing_data_collection 'CrysAlisPro 1.171.40.84a (Rigaku OD, 2020)'
_computing_data_reduction 'CrysAlisPro 1.171.40.84a (Rigaku OD, 2020)'
_computing_molecular_graphics 'Olex2 1.5 (Dolomanov et al., 2009)'
_computing_publication_material 'Olex2 1.5 (Dolomanov et al., 2009)'
_computing_structure_refinement 'SHELXL 2018/3 (Sheldrick, 2015)'
_computing_structure_solution 'XT  (Sheldrick, 2015)'
_diffrn_ambient_environment N~2~
_diffrn_ambient_temperature 119.5(8)
_diffrn_detector 'CCD plate'
_diffrn_detector_area_resol_mean 16.0267
_diffrn_detector_type Sapphire3
_diffrn_measured_fraction_theta_full 0.991
_diffrn_measured_fraction_theta_max 0.992
_diffrn_measurement_details
;
List of Runs (angles in degrees, time in seconds):

  # Type    Start    End  Width  t~exp~   \w     \q     \k     \f   Frames
#--------------------------------------------------------------------------
  1  \w    -35.00  54.00   1.00   20.00    --  -14.81  57.00 150.00   89
  2  \w    -77.00  -9.00   1.00   20.00    --  -14.81 132.00 158.68   68
  3  \w    -14.00  42.00   1.00   20.00    --   15.75  77.00-120.00   56
  4  \w    -53.00  37.00   1.00   20.00    --   15.75 -57.00-120.00   90
  5  \w     -6.00  85.00   1.00   20.00    --   15.75  57.00  30.00   91
  6  \w    -42.00  46.00   1.00   20.00    --   15.75 -77.00   0.00   88
  7  \w      9.00  78.00   1.00   20.00    --   15.75-132.00 142.55   69
  8  \w    -28.00  89.00   1.00   20.00    --   15.75  19.00 -30.00  117
  9  \w     -6.00  85.00   1.00   20.00    --   15.75  57.00 150.00   91
 10  \w    -91.00 -60.00   1.00   20.00    --  -14.81-178.00  60.00   31
 11  \w    -14.00  42.00   1.00   20.00    --   15.75  77.00  90.00   56
 12  \w    -14.00  42.00   1.00   20.00    --   15.75  77.00 -30.00   56
 13  \w      9.00  78.00   1.00   20.00    --   15.75-132.00  40.74   69
;
_diffrn_measurement_device 'four-circle diffractometer'
_diffrn_measurement_device_type 'SuperNova, Single source at offset/far, Sapphire3'
_diffrn_measurement_method '\w scans'
_diffrn_orient_matrix_type 'CrysAlisPro convention (1999,Acta A55,543-557)'
_diffrn_orient_matrix_UB_11 -0.0094341000
_diffrn_orient_matrix_UB_12 -0.0161307000
_diffrn_orient_matrix_UB_13 0.0317862000
_diffrn_orient_matrix_UB_21 -0.0359481000
_diffrn_orient_matrix_UB_22 -0.0100166000
_diffrn_orient_matrix_UB_23 -0.0273222000
_diffrn_orient_matrix_UB_31 0.0298584000
_diffrn_orient_matrix_UB_32 -0.0171268000
_diffrn_orient_matrix_UB_33 -0.0139686000
_diffrn_radiation_monochromator mirror
_diffrn_radiation_probe x-ray
_diffrn_radiation_type 'Mo K\a'
_diffrn_radiation_wavelength 0.71073
_diffrn_reflns_av_R_equivalents 0.125
_diffrn_reflns_av_unetI/netI 0.1741
_diffrn_reflns_Laue_measured_fraction_full 0.991
_diffrn_reflns_Laue_measured_fraction_max 0.992
_diffrn_reflns_limit_h_max 17
_diffrn_reflns_limit_h_min -17
_diffrn_reflns_limit_k_max 32
_diffrn_reflns_limit_k_min -32
_diffrn_reflns_limit_l_max 19
_diffrn_reflns_limit_l_min -19
_diffrn_reflns_number 20073
_diffrn_reflns_point_group_measured_fraction_full 0.991
_diffrn_reflns_point_group_measured_fraction_max 0.992
_diffrn_reflns_theta_full 25.124
_diffrn_reflns_theta_max 25.124
_diffrn_reflns_theta_min 2.810
_diffrn_source 'micro-focus sealed X-ray tube'
_diffrn_source_type 'SuperNova (Mo) X-ray Source'
_exptl_absorpt_coefficient_mu 1.330
_exptl_absorpt_correction_T_max 1.00000
_exptl_absorpt_correction_T_min 0.88264
_exptl_absorpt_correction_type multi-scan
_exptl_absorpt_process_details
;
CrysAlisPro 1.171.40.84a (Rigaku Oxford Diffraction, 2020)
Empirical absorption correction using spherical harmonics,
implemented in SCALE3 ABSPACK scaling algorithm.
;
_exptl_crystal_colour 'clear colourless'
_exptl_crystal_colour_lustre clear
_exptl_crystal_colour_primary colourless
_exptl_crystal_density_diffrn 1.448
_exptl_crystal_description needle
_exptl_crystal_F_000 2928
_exptl_crystal_size_max 0.12
_exptl_crystal_size_mid 0.02
_exptl_crystal_size_min 0.02
_refine_diff_density_max 3.750
_refine_diff_density_min -1.907
_refine_diff_density_rms 0.228
_refine_ls_extinction_method none
_refine_ls_goodness_of_fit_ref 0.978
_refine_ls_hydrogen_treatment constr
_refine_ls_matrix_type full
_refine_ls_number_parameters 727
_refine_ls_number_reflns 20073
_refine_ls_number_restraints 685
_refine_ls_restrained_S_all 0.966
_refine_ls_R_factor_all 0.1347
_refine_ls_R_factor_gt 0.0807
_refine_ls_shift/su_max 0.000
_refine_ls_shift/su_mean 0.000
_refine_ls_structure_factor_coef Fsqd
_refine_ls_weighting_details 'w=1/[\s^2^(Fo^2^)+(0.1310P)^2^] where P=(Fo^2^+2Fc^2^)/3'
_refine_ls_weighting_scheme calc
_refine_ls_wR_factor_gt 0.2073
_refine_ls_wR_factor_ref 0.2310
_reflns_Friedel_coverage 0.000
_reflns_number_gt 11572
_reflns_number_total 20073
_reflns_threshold_expression 'I > 2\s(I)'
_twin_special_details
;
Component 2 rotated by 179.9982\% 
around [-0.11 0.00 0.99] (reciprocal) or [0.00 0.00 1.00] (direct)
;
_cod_data_source_file d4sc07042a2.cif
_cod_data_source_block sx869t_twin1_hklf4
_cod_original_formula_sum 'C33.30 H29.70 La N2.10 O8.10'
_cod_database_code 1574048
_shelx_shelxl_version_number 2018/3
_chemical_oxdiff_formula 'C11 H10 N O'
_shelx_space_group_comment
;
The symmetry employed for this shelxl refinement is uniquely defined
by the following loop, which should always be used as a source of
symmetry information in preference to the above space-group names.
They are only intended as comments.
;
_shelx_estimated_absorpt_t_max 0.974
_shelx_estimated_absorpt_t_min 0.857
_olex2_refinement_description
;
1. Twinned data refinement
 Scales: 0.56715
 0.43285
2. Restrained distances
 N4-C65 \\sim N4-C66
 with sigma of 0.02
 N3-C63 \\sim N3-C64
 with sigma of 0.02
3. Restrained planarity
 C62, O15, N4, C65, C66
 with sigma of 0.1
 C61, O14, N3, C63, C64
 with sigma of 0.1
4. Uiso/Uaniso restraints and constraints
C62 \\sim O15 \\sim N4 \\sim C65 \\sim C66: within 2A with sigma of 0.04 and
sigma for terminal atoms of 0.08 within 2A
C61 \\sim O14 \\sim N3 \\sim C63 \\sim C64: within 2A with sigma of 0.04 and
sigma for terminal atoms of 0.08 within 2A
C62 \\sim O15 \\sim N4 \\sim C65 \\sim C66 \\sim C61 \\sim O14 \\sim N3 \\sim
C63 \\sim C64: within 2A with sigma of 0.02 and sigma for terminal atoms of
0.04 within 2A
C15 \\sim C16 \\sim C17 \\sim C18 \\sim C19 \\sim C14: within 2A with sigma of
0.01 and sigma for terminal atoms of 0.02 within 2A
Uanis(C15) \\sim Ueq: with sigma of 0.01 and sigma for terminal atoms of 0.02
5. Rigid body (RIGU) restrains
 C62, O15, N4, C65, C66
 with sigma for 1-2 distances of 0.004 and sigma for 1-3 distances of 0.004
 C61, O14, N3, C63, C64
 with sigma for 1-2 distances of 0.004 and sigma for 1-3 distances of 0.004
 All non-hydrogen atoms
 with sigma for 1-2 distances of 0.002 and sigma for 1-3 distances of 0.002
6. Others
 Sof(C61)=Sof(H61)=Sof(O14)=Sof(N3)=Sof(C63)=Sof(H63A)=Sof(H63B)=Sof(H63C)=
 Sof(C64)=Sof(H64A)=Sof(H64B)=Sof(H64C)=1-FVAR(1)
 Sof(C62)=Sof(H62)=Sof(O15)=Sof(N4)=Sof(C65)=Sof(H65A)=Sof(H65B)=Sof(H65C)=
 Sof(C66)=Sof(H66A)=Sof(H66B)=Sof(H66C)=FVAR(1)
7.a Free rotating group:
 C62(O15,N4,C65,C66), C61(O14,N3,C63,C64)
7.b Me refined with riding coordinates:
 C60(H60A,H60B,H60C), C59(H59A,H59B,H59C), C56(H56A,H56B,H56C), C57(H57A,H57B,
 H57C), C65(H65A,H65B,H65C), C66(H66A,H66B,H66C), C63(H63A,H63B,H63C), C64(H64A,
 H64B,H64C)
7.c Aromatic/amide H refined with riding coordinates:
 C19(H19), C36(H36), C43(H43), C9(H9), C34(H34), C11(H11), C50(H50), C40(H40),
 C30(H30), C42(H42), C18(H18), C23(H23), C25(H25), C33(H33), C22(H22), C52(H52),
  C26(H26), C38(H38), C31(H31), C15(H15), C49(H49), C7(H7), C13(H13), C46(H46),
 C53(H53), C16(H16), C58(H58), C45(H45), C55(H55), C6(H6), C4(H4), C3(H3),
 C62(H62), C61(H61)
;
_smtbx_masks_special_details
;
A solvent mask was calculated and 196 electrons were 
found in a volume of 1608\%A^3^ in 1 void per unit cell. 
This is consistent with the presence of 
0.6[C3H7NO] per formula unit 
which account for 192 electrons 
per unit cell.
;
_smtbx_masks_void_probe_radius 1.2
_smtbx_masks_void_truncation_radius 1.2
_olex2_submission_special_instructions 'No special instructions were received'
_oxdiff_exptl_absorpt_empirical_details
;
Empirical correction (ABSPACK) includes:
- Absorption correction using spherical harmonics
- Frame scaling
;
_oxdiff_exptl_absorpt_empirical_full_max 1.258
_oxdiff_exptl_absorpt_empirical_full_min 0.830
_oxdiff_twin_integration_method simultaneous
_oxdiff_twin_items 2

loop_
_space_group_symop_operation_xyz
'x, y, z'
'-x, y+1/2, -z+1/2'
'-x, -y, -z'
'x, -y-1/2, z-1/2'

loop_
_atom_site_label
_atom_site_type_symbol
_atom_site_fract_x
_atom_site_fract_y
_atom_site_fract_z
_atom_site_U_iso_or_equiv
_atom_site_adp_type
_atom_site_occupancy
_atom_site_site_symmetry_order
_atom_site_calc_flag
_atom_site_refinement_flags_posn
_atom_site_refinement_flags_adp
_atom_site_refinement_flags_occupancy
_atom_site_disorder_assembly
_atom_site_disorder_group
La2 La 0.14462(5) 0.24809(3) 0.45654(6) 0.0171(2) Uani 1 1 d . . . . .
La1 La 0.82073(5) 0.76415(2) 0.29588(5) 0.0191(2) Uani 1 1 d . . . . .
O12 O -0.0583(6) 0.7376(3) 0.6896(6) 0.026(2) Uani 1 1 d . . . . .
O3 O -0.0561(6) 0.7408(3) 0.4106(6) 0.025(2) Uani 1 1 d . . . . .
O1 O 0.7468(6) 0.7244(3) 0.1674(6) 0.0239(19) Uani 1 1 d . . . . .
O6 O 0.1706(6) 0.3172(3) 0.0732(5) 0.0189(19) Uani 1 1 d . . . . .
O13 O 0.8606(6) 0.6757(3) 0.2849(6) 0.029(2) Uani 1 1 d . . . . .
O10 O 0.2541(6) 0.3366(3) 0.2759(6) 0.031(2) Uani 1 1 d . . . . .
O11 O -0.0520(7) 0.6769(3) 0.7826(6) 0.033(2) Uani 1 1 d . . . . .
O2 O 0.6921(6) 0.7230(3) 0.0363(6) 0.027(2) Uani 1 1 d . . . . .
O5 O 0.1704(6) 0.3463(3) -0.0532(5) 0.024(2) Uani 1 1 d . . . . .
O4 O -0.0517(6) 0.6802(3) 0.4973(6) 0.029(2) Uani 1 1 d . . . . .
O8 O 0.6588(6) 0.7641(3) 0.3358(5) 0.025(2) Uani 1 1 d . . . . .
O17 O -0.0043(6) 0.1998(3) 0.4469(6) 0.027(2) Uani 1 1 d . . . . .
O9 O 0.1996(6) 0.3197(3) 0.3933(6) 0.033(2) Uani 1 1 d . . . . .
C20 C 0.1779(9) 0.3527(4) 0.0225(8) 0.017(2) Uani 1 1 d . . . . .
C44 C 0.2524(9) 0.3981(4) 0.3789(8) 0.023(3) Uani 1 1 d . . . . .
C54 C -0.0246(9) 0.6986(5) 0.7205(9) 0.025(3) Uani 1 1 d . . . . .
C14 C 0.2402(9) 0.4926(4) 0.1242(8) 0.022(2) Uani 1 1 d . U . . .
C8 C 0.3731(9) 0.6083(5) 0.1869(8) 0.021(3) Uani 1 1 d . . . . .
C51 C 0.0525(9) 0.6757(5) 0.6829(9) 0.026(3) Uani 1 1 d . . . . .
C19 C 0.1915(9) 0.4605(4) 0.1645(8) 0.019(2) Uani 1 1 d . U . . .
H19 H 0.169447 0.469849 0.214581 0.023 Uiso 1 1 calc R U . . .
C29 C 0.6017(9) 0.7020(5) 0.4171(9) 0.026(3) Uani 1 1 d . . . . .
C32 C 0.4638(9) 0.6455(5) 0.4622(9) 0.026(3) Uani 1 1 d . . . . .
C10 C 0.2383(9) 0.6066(5) 0.2568(8) 0.023(3) Uani 1 1 d . . . . .
C35 C 0.3890(9) 0.6141(5) 0.4869(8) 0.022(3) Uani 1 1 d . . . . .
C17 C 0.1968(9) 0.4025(4) 0.0580(8) 0.025(3) Uani 1 1 d . U . . .
C36 C 0.3264(9) 0.6352(5) 0.5332(8) 0.027(3) Uani 1 1 d . . . . .
H36 H 0.334485 0.667900 0.550170 0.032 Uiso 1 1 calc R U . . .
C43 C 0.3083(9) 0.4302(4) 0.3438(9) 0.032(3) Uani 1 1 d . . . . .
H43 H 0.334927 0.420321 0.296336 0.038 Uiso 1 1 calc R U . . .
C9 C 0.3198(8) 0.6285(5) 0.2398(9) 0.028(3) Uani 1 1 d . . . . .
H9 H 0.337682 0.658117 0.266248 0.034 Uiso 1 1 calc R U . . .
C12 C 0.2683(9) 0.5420(4) 0.1657(8) 0.022(3) Uani 1 1 d . . . . .
C34 C 0.5148(9) 0.7190(5) 0.4113(8) 0.028(3) Uani 1 1 d . . . . .
H34 H 0.502110 0.750703 0.390779 0.034 Uiso 1 1 calc R U . . .
C11 C 0.2136(8) 0.5642(4) 0.2183(8) 0.018(3) Uani 1 1 d . . . . .
H11 H 0.158521 0.549480 0.227309 0.021 Uiso 1 1 calc R U . . .
C41 C 0.2880(9) 0.4922(5) 0.4455(8) 0.025(3) Uani 1 1 d . . . . .
C50 C 0.1040(9) 0.7028(5) 0.6366(9) 0.027(3) Uani 1 1 d . . . . .
H50 H 0.093307 0.736423 0.631204 0.033 Uiso 1 1 calc R U . . .
C24 C 0.0505(9) 0.6763(5) 0.3956(8) 0.023(3) Uani 1 1 d . . . . .
C1 C 0.6866(9) 0.7122(5) 0.1118(9) 0.022(3) Uani 1 1 d . . . . .
C47 C 0.2358(8) 0.3479(4) 0.3473(9) 0.022(3) Uani 1 1 d . . . . .
C5 C 0.4553(9) 0.6329(5) 0.1661(9) 0.025(3) Uani 1 1 d . . . . .
C40 C 0.3795(10) 0.5682(5) 0.4633(10) 0.035(4) Uani 1 1 d . . . . .
H40 H 0.424575 0.553788 0.435170 0.041 Uiso 1 1 calc R U . . .
C30 C 0.6216(9) 0.6551(5) 0.4482(9) 0.027(3) Uani 1 1 d . . . . .
H30 H 0.681239 0.642962 0.453422 0.032 Uiso 1 1 calc R U . . .
C42 C 0.3257(9) 0.4743(4) 0.3743(8) 0.023(3) Uani 1 1 d . . . . .
H42 H 0.364523 0.494572 0.347963 0.028 Uiso 1 1 calc R U . . .
C18 C 0.1742(9) 0.4153(4) 0.1337(8) 0.024(3) Uani 1 1 d . U . . .
H18 H 0.145980 0.392444 0.165507 0.029 Uiso 1 1 calc R U . . .
C23 C 0.1012(9) 0.7039(5) 0.3463(9) 0.031(4) Uani 1 1 d . . . . .
H23 H 0.092338 0.737756 0.341793 0.038 Uiso 1 1 calc R U . . .
C27 C -0.0226(9) 0.6997(5) 0.4404(9) 0.025(3) Uani 1 1 d . . . . .
C25 C 0.0649(10) 0.6279(5) 0.4031(9) 0.029(3) Uani 1 1 d . . . . .
H25 H 0.033549 0.609845 0.440102 0.034 Uiso 1 1 calc R U . . .
C2 C 0.6079(9) 0.6830(4) 0.1313(9) 0.025(3) Uani 1 1 d . . . . .
C33 C 0.4480(9) 0.6922(4) 0.4336(8) 0.025(3) Uani 1 1 d . . . . .
H33 H 0.389026 0.705199 0.429794 0.030 Uiso 1 1 calc R U . . .
C22 C 0.1638(9) 0.6816(4) 0.3046(9) 0.027(3) Uani 1 1 d . . . . .
H22 H 0.198754 0.700401 0.271625 0.032 Uiso 1 1 calc R U . . .
C52 C 0.0710(9) 0.6273(4) 0.6945(9) 0.028(3) Uani 1 1 d . . . . .
H52 H 0.039016 0.609245 0.731116 0.034 Uiso 1 1 calc R U . . .
C28 C 0.6763(9) 0.7310(5) 0.3882(9) 0.027(3) Uani 1 1 d . . . . .
C37 C 0.2540(10) 0.6105(5) 0.5548(9) 0.031(3) Uani 1 1 d . . . . .
N1 N -0.1195(9) 0.1643(5) 0.5053(8) 0.046(3) Uani 1 1 d . . . . .
C39 C 0.3033(9) 0.5399(4) 0.4789(9) 0.026(3) Uani 1 1 d . . . . .
C26 C 0.1231(10) 0.6052(5) 0.3588(9) 0.032(4) Uani 1 1 d . . . . .
H26 H 0.127799 0.571079 0.360957 0.038 Uiso 1 1 calc R U . . .
C38 C 0.2446(10) 0.5627(5) 0.5277(9) 0.031(3) Uani 1 1 d . . . . .
H38 H 0.195622 0.544541 0.543167 0.037 Uiso 1 1 calc R U . . .
C31 C 0.5512(9) 0.6268(5) 0.4711(8) 0.024(3) Uani 1 1 d . . . . .
H31 H 0.562711 0.595178 0.492543 0.029 Uiso 1 1 calc R U . . .
O7 O 0.7588(6) 0.7189(3) 0.4145(6) 0.025(2) Uani 1 1 d . . . . .
C15 C 0.2630(9) 0.4809(4) 0.0473(8) 0.026(3) Uani 1 1 d . U . . .
H15 H 0.294615 0.503272 0.017533 0.031 Uiso 1 1 calc R U . . .
C49 C 0.1723(9) 0.6819(5) 0.5968(8) 0.025(3) Uani 1 1 d . . . . .
H49 H 0.208360 0.701604 0.566229 0.030 Uiso 1 1 calc R U . . .
C48 C 0.1870(10) 0.6335(5) 0.6020(9) 0.030(3) Uani 1 1 d . . . . .
C7 C 0.5977(11) 0.6701(5) 0.2114(10) 0.037(4) Uani 1 1 d . . . . .
H7 H 0.643867 0.677305 0.255464 0.045 Uiso 1 1 calc R U . . .
C21 C 0.1771(9) 0.6317(4) 0.3095(9) 0.025(3) Uani 1 1 d . . . . .
C13 C 0.3428(8) 0.5638(4) 0.1488(8) 0.021(3) Uani 1 1 d . . . . .
H13 H 0.377108 0.549192 0.110044 0.025 Uiso 1 1 calc R U . . .
C46 C 0.2320(10) 0.4579(5) 0.4809(10) 0.036(4) Uani 1 1 d . . . . .
H46 H 0.207552 0.466612 0.530158 0.044 Uiso 1 1 calc R U . . .
C53 C 0.1354(10) 0.6043(5) 0.6539(9) 0.034(3) Uani 1 1 d . . . . .
H53 H 0.145413 0.570561 0.659810 0.040 Uiso 1 1 calc R U . . .
N2 N 0.8967(11) 0.6031(5) 0.2307(10) 0.068(4) Uani 1 1 d . . . . .
C16 C 0.2395(9) 0.4361(4) 0.0132(9) 0.027(3) Uani 1 1 d . U . . .
H16 H 0.252860 0.428384 -0.041084 0.032 Uiso 1 1 calc R U . . .
C58 C -0.0367(11) 0.1795(5) 0.5052(10) 0.040(4) Uani 1 1 d . . . . .
H58 H 0.003072 0.174408 0.555047 0.048 Uiso 1 1 calc R U . . .
C45 C 0.2120(9) 0.4137(5) 0.4479(9) 0.028(3) Uani 1 1 d . . . . .
H45 H 0.170908 0.393354 0.471426 0.034 Uiso 1 1 calc R U . . .
C55 C 0.9034(13) 0.6496(6) 0.2353(11) 0.053(5) Uani 1 1 d . . . . .
H55 H 0.941184 0.665523 0.201011 0.064 Uiso 1 1 calc R U . . .
C6 C 0.5196(9) 0.6463(5) 0.2285(9) 0.032(3) Uani 1 1 d . . . . .
H6 H 0.511603 0.639504 0.284684 0.039 Uiso 1 1 calc R U . . .
C4 C 0.4681(11) 0.6424(6) 0.0853(9) 0.044(4) Uani 1 1 d . . . . .
H4 H 0.424495 0.632440 0.040839 0.053 Uiso 1 1 calc R U . . .
C3 C 0.5466(11) 0.6674(6) 0.0679(10) 0.044(4) Uani 1 1 d . . . . .
H3 H 0.556087 0.673109 0.011757 0.053 Uiso 1 1 calc R U . . .
C60 C -0.1513(15) 0.1438(8) 0.5803(12) 0.096(8) Uani 1 1 d . . . . .
H60A H -0.214656 0.134747 0.567650 0.144 Uiso 1 1 calc R U . . .
H60B H -0.115534 0.115260 0.598191 0.144 Uiso 1 1 calc R U . . .
H60C H -0.144736 0.167886 0.625063 0.144 Uiso 1 1 calc R U . . .
C59 C -0.1832(13) 0.1685(7) 0.4313(11) 0.067(6) Uani 1 1 d . . . . .
H59A H -0.241363 0.155538 0.442186 0.101 Uiso 1 1 calc R U . . .
H59B H -0.190106 0.202482 0.415334 0.101 Uiso 1 1 calc R U . . .
H59C H -0.161505 0.150262 0.385940 0.101 Uiso 1 1 calc R U . . .
C56 C 0.9459(15) 0.5762(7) 0.1794(14) 0.105(8) Uani 1 1 d . . . . .
H56A H 0.931829 0.541927 0.184482 0.158 Uiso 1 1 calc R U . . .
H56B H 0.930185 0.586460 0.121436 0.158 Uiso 1 1 calc R U . . .
H56C H 1.010281 0.581353 0.196291 0.158 Uiso 1 1 calc R U . . .
C57 C 0.8409(16) 0.5770(7) 0.2928(17) 0.119(9) Uani 1 1 d . . . . .
H57A H 0.841336 0.542211 0.282655 0.179 Uiso 1 1 calc R U . . .
H57B H 0.867560 0.583680 0.350129 0.179 Uiso 1 1 calc R U . . .
H57C H 0.778874 0.588863 0.284448 0.179 Uiso 1 1 calc R U . . .
C62 C 0.4002(11) 0.7409(5) 0.6930(11) 0.111(10) Uiso 0.761(15) 1 d G U P A 1
H62 H 0.427778 0.761481 0.656821 0.133 Uiso 0.761(15) 1 calc R U P A 1
O15 O 0.3311(12) 0.7553(6) 0.7177(14) 0.133(9) Uiso 0.761(15) 1 d G U P A 1
N4 N 0.4411(9) 0.6978(5) 0.7130(8) 0.067(6) Uiso 0.761(15) 1 d DG U P A 1
C65 C 0.5233(11) 0.6838(7) 0.6807(13) 0.058(7) Uiso 0.761(15) 1 d DG U P A 1
H65A H 0.541967 0.651792 0.702106 0.086 Uiso 0.761(15) 1 calc R U P A 1
H65B H 0.512674 0.682776 0.619691 0.086 Uiso 0.761(15) 1 calc R U P A 1
H65C H 0.570662 0.707232 0.698496 0.086 Uiso 0.761(15) 1 calc R U P A 1
C66 C 0.4031(15) 0.6642(7) 0.7681(16) 0.117(12) Uiso 0.761(15) 1 d DG U P A 1
H66A H 0.440872 0.635340 0.775624 0.176 Uiso 0.761(15) 1 calc R U P A 1
H66B H 0.400362 0.679560 0.822297 0.176 Uiso 0.761(15) 1 calc R U P A 1
H66C H 0.342317 0.655095 0.743534 0.176 Uiso 0.761(15) 1 calc R U P A 1
C61 C 0.405(4) 0.7560(17) 0.601(3) 0.077(17) Uiso 0.239(15) 1 d G U P A 2
H61 H 0.440410 0.765482 0.559526 0.092 Uiso 0.239(15) 1 calc R U P A 2
O14 O 0.330(4) 0.774(2) 0.599(4) 0.19(3) Uiso 0.239(15) 1 d G U P A 2
N3 N 0.442(3) 0.7237(15) 0.659(3) 0.088(13) Uiso 0.239(15) 1 d DG U P A 2
C63 C 0.532(3) 0.704(2) 0.658(4) 0.037(16) Uiso 0.239(15) 1 d DG U P A 2
H63A H 0.546072 0.681913 0.704038 0.056 Uiso 0.239(15) 1 calc R U P A 2
H63B H 0.534234 0.687427 0.604779 0.056 Uiso 0.239(15) 1 calc R U P A 2
H63C H 0.575360 0.730856 0.662601 0.056 Uiso 0.239(15) 1 calc R U P A 2
C64 C 0.392(4) 0.707(3) 0.726(4) 0.13(2) Uiso 0.239(15) 1 d DG U P A 2
H64A H 0.428610 0.684438 0.761285 0.193 Uiso 0.239(15) 1 calc R U P A 2
H64B H 0.377467 0.735133 0.758991 0.193 Uiso 0.239(15) 1 calc R U P A 2
H64C H 0.336331 0.691704 0.701174 0.193 Uiso 0.239(15) 1 calc R U P A 2

loop_
_atom_site_aniso_label
_atom_site_aniso_U_11
_atom_site_aniso_U_22
_atom_site_aniso_U_33
_atom_site_aniso_U_23
_atom_site_aniso_U_13
_atom_site_aniso_U_12
La2 0.0202(4) 0.0145(4) 0.0197(4) -0.0012(3) 0.0150(4) 0.0004(4)
La1 0.0229(4) 0.0144(4) 0.0230(5) -0.0010(4) 0.0138(4) -0.0031(3)
O12 0.025(5) 0.029(5) 0.026(6) 0.007(4) 0.012(5) 0.004(3)
O3 0.026(5) 0.024(5) 0.028(6) 0.000(4) 0.009(4) -0.003(4)
O1 0.026(5) 0.018(5) 0.030(4) 0.004(4) 0.011(4) 0.005(3)
O6 0.027(5) 0.012(4) 0.020(4) 0.004(3) 0.012(4) -0.001(4)
O13 0.039(5) 0.020(4) 0.030(6) -0.003(4) 0.005(4) 0.004(4)
O10 0.042(6) 0.015(5) 0.038(5) -0.008(4) 0.019(4) -0.013(4)
O11 0.045(6) 0.022(5) 0.037(6) 0.006(4) 0.023(5) 0.004(4)
O2 0.026(5) 0.027(5) 0.028(4) 0.003(4) 0.005(4) -0.003(4)
O5 0.040(6) 0.018(5) 0.015(4) 0.000(3) 0.009(4) 0.000(4)
O4 0.037(6) 0.022(5) 0.032(6) -0.001(4) 0.022(4) 0.000(4)
O8 0.033(5) 0.018(5) 0.028(5) -0.001(3) 0.019(4) -0.002(4)
O17 0.031(6) 0.017(5) 0.036(6) -0.003(4) 0.010(4) -0.006(4)
O9 0.039(6) 0.017(4) 0.048(6) -0.002(4) 0.031(5) -0.002(4)
C20 0.024(7) 0.014(4) 0.015(4) 0.001(3) 0.009(4) -0.001(4)
C44 0.029(7) 0.016(4) 0.026(7) 0.002(4) 0.008(5) 0.001(4)
C54 0.030(7) 0.022(5) 0.025(7) 0.001(5) 0.007(5) -0.001(4)
C14 0.026(6) 0.015(4) 0.028(5) 0.000(4) 0.015(4) -0.001(4)
C8 0.025(5) 0.023(6) 0.015(7) -0.002(5) 0.005(4) -0.003(4)
C51 0.031(7) 0.028(5) 0.022(8) 0.000(5) 0.006(5) 0.004(4)
C19 0.030(6) 0.015(4) 0.015(5) -0.001(4) 0.010(5) -0.003(4)
C29 0.028(5) 0.020(5) 0.033(9) 0.002(5) 0.016(5) -0.001(4)
C32 0.030(5) 0.022(5) 0.028(8) 0.000(5) 0.011(5) -0.001(4)
C10 0.024(6) 0.019(5) 0.029(7) -0.005(5) 0.014(5) -0.002(4)
C35 0.029(6) 0.023(4) 0.016(7) 0.000(5) 0.008(5) 0.001(4)
C17 0.042(7) 0.010(4) 0.026(5) -0.001(3) 0.017(5) -0.003(4)
C36 0.029(6) 0.027(6) 0.026(8) -0.004(6) 0.012(6) -0.001(4)
C43 0.039(8) 0.018(5) 0.042(8) 0.000(5) 0.021(7) -0.003(5)
C9 0.022(6) 0.022(6) 0.044(9) -0.007(6) 0.016(6) -0.006(4)
C12 0.030(6) 0.016(5) 0.024(7) 0.001(4) 0.018(5) -0.004(4)
C34 0.031(5) 0.027(6) 0.029(8) 0.020(6) 0.013(6) 0.005(4)
C11 0.021(6) 0.015(5) 0.020(6) 0.002(4) 0.010(5) -0.003(4)
C41 0.026(7) 0.022(5) 0.030(7) 0.005(4) 0.009(5) 0.010(4)
C50 0.032(7) 0.015(5) 0.037(8) -0.009(5) 0.010(6) -0.003(5)
C24 0.025(7) 0.024(5) 0.021(7) 0.002(5) 0.008(5) 0.003(4)
C1 0.024(5) 0.013(6) 0.030(5) 0.002(4) 0.012(4) 0.006(4)
C47 0.018(6) 0.016(4) 0.033(6) 0.001(4) 0.011(5) 0.000(4)
C5 0.030(5) 0.019(6) 0.028(6) -0.010(5) 0.018(4) -0.003(5)
C40 0.033(7) 0.018(5) 0.055(10) 0.003(5) 0.017(6) 0.003(4)
C30 0.024(6) 0.026(6) 0.035(9) 0.005(5) 0.016(6) 0.003(4)
C42 0.026(7) 0.017(5) 0.028(7) 0.003(5) 0.009(5) 0.003(5)
C18 0.037(6) 0.014(4) 0.023(5) -0.002(4) 0.012(5) -0.003(4)
C23 0.035(7) 0.017(5) 0.047(9) 0.002(6) 0.023(6) 0.004(5)
C27 0.035(7) 0.022(5) 0.021(6) -0.004(4) 0.012(5) 0.000(4)
C25 0.037(8) 0.024(5) 0.029(8) 0.001(5) 0.021(6) 0.005(5)
C2 0.031(6) 0.014(6) 0.034(6) -0.011(5) 0.020(4) -0.002(4)
C33 0.029(6) 0.021(5) 0.030(8) -0.001(5) 0.019(6) 0.002(4)
C22 0.025(7) 0.014(4) 0.046(9) -0.001(5) 0.021(6) -0.006(5)
C52 0.032(7) 0.024(5) 0.031(8) -0.006(6) 0.010(6) -0.001(5)
C28 0.030(4) 0.018(5) 0.034(7) 0.001(5) 0.013(5) -0.004(4)
C37 0.030(6) 0.026(5) 0.041(9) -0.006(5) 0.018(6) -0.002(4)
N1 0.057(7) 0.046(8) 0.037(7) 0.003(6) 0.017(5) -0.024(6)
C39 0.036(7) 0.018(4) 0.027(7) 0.010(5) 0.017(6) 0.006(4)
C26 0.043(8) 0.017(5) 0.044(9) -0.004(6) 0.032(7) -0.004(5)
C38 0.041(8) 0.021(5) 0.035(8) 0.001(5) 0.023(6) -0.004(5)
C31 0.029(5) 0.017(6) 0.028(8) -0.002(5) 0.009(5) -0.004(4)
O7 0.029(4) 0.017(5) 0.034(5) 0.002(4) 0.018(4) -0.001(4)
C15 0.042(6) 0.012(4) 0.029(5) 0.003(4) 0.022(5) -0.006(4)
C49 0.022(7) 0.026(5) 0.026(8) -0.010(5) 0.001(5) -0.003(5)
C48 0.033(7) 0.027(5) 0.031(8) -0.005(5) 0.012(6) 0.004(5)
C7 0.046(7) 0.036(9) 0.032(6) -0.008(6) 0.014(5) -0.020(6)
C21 0.026(7) 0.016(4) 0.036(8) 0.000(4) 0.019(6) -0.002(4)
C13 0.027(6) 0.020(5) 0.018(7) 0.002(5) 0.013(5) -0.002(4)
C46 0.052(9) 0.022(5) 0.040(9) -0.006(5) 0.022(7) -0.004(5)
C53 0.043(8) 0.032(6) 0.029(8) -0.002(6) 0.016(6) 0.005(5)
N2 0.073(11) 0.030(6) 0.102(12) -0.018(7) 0.009(8) 0.016(6)
C16 0.040(7) 0.016(4) 0.029(6) 0.000(4) 0.019(5) -0.003(4)
C58 0.054(7) 0.026(8) 0.046(8) -0.001(6) 0.024(6) -0.011(6)
C45 0.030(8) 0.021(5) 0.036(7) -0.004(5) 0.012(6) 0.003(5)
C55 0.083(13) 0.031(6) 0.048(10) -0.013(7) 0.016(8) 0.012(7)
C6 0.039(6) 0.041(8) 0.020(6) -0.010(6) 0.018(5) -0.014(6)
C4 0.048(8) 0.060(10) 0.025(6) -0.007(6) 0.012(5) -0.032(7)
C3 0.046(7) 0.055(10) 0.033(7) 0.004(7) 0.012(5) -0.027(7)
C60 0.111(17) 0.13(2) 0.051(10) 0.021(11) 0.020(10) -0.077(16)
C59 0.076(11) 0.070(13) 0.054(9) 0.013(10) 0.001(7) -0.039(11)
C56 0.114(17) 0.088(14) 0.108(17) -0.066(13) -0.007(12) 0.040(13)
C57 0.13(2) 0.063(12) 0.17(2) -0.020(13) 0.036(16) -0.057(14)

loop_
_atom_type_symbol
_atom_type_description
_atom_type_scat_dispersion_real
_atom_type_scat_dispersion_imag
_atom_type_scat_source
C C 0.0033 0.0016 'International Tables Vol C Tables 4.2.6.8 and 6.1.1.4'
H H 0.0000 0.0000 'International Tables Vol C Tables 4.2.6.8 and 6.1.1.4'
La La -0.2871 2.4523 'International Tables Vol C Tables 4.2.6.8 and 6.1.1.4'
N N 0.0061 0.0033 'International Tables Vol C Tables 4.2.6.8 and 6.1.1.4'
O O 0.0106 0.0060 'International Tables Vol C Tables 4.2.6.8 and 6.1.1.4'

loop_
_geom_angle_atom_site_label_1
_geom_angle_atom_site_label_2
_geom_angle_atom_site_label_3
_geom_angle
_geom_angle_site_symmetry_1
_geom_angle_site_symmetry_3
_geom_angle_publ_flag
O12 La2 O3 118.4(3) 3_566 3_566 ?
O12 La2 O1 69.6(3) 3_566 2_645 ?
O12 La2 O6 141.4(3) 3_566 4_566 ?
O12 La2 O5 99.1(3) 3_566 4_566 ?
O12 La2 O4 85.4(3) 3_566 3_566 ?
O12 La2 O17 72.3(3) 3_566 . ?
O12 La2 C20 120.6(3) 3_566 4_566 ?
O12 La2 C27 99.5(3) 3_566 3_566 ?
O3 La2 O1 170.5(3) 3_566 2_645 ?
O3 La2 C20 84.3(3) 3_566 4_566 ?
O3 La2 C27 26.0(3) 3_566 3_566 ?
O1 La2 C20 87.1(3) 2_645 4_566 ?
O1 La2 C27 163.1(3) 2_645 3_566 ?
O6 La2 O3 62.9(3) 4_566 3_566 ?
O6 La2 O1 107.8(3) 4_566 2_645 ?
O6 La2 O5 49.4(2) 4_566 4_566 ?
O6 La2 C20 25.4(3) 4_566 4_566 ?
O6 La2 C27 88.8(3) 4_566 3_566 ?
O2 La2 O12 117.0(3) 2_645 3_566 ?
O2 La2 O3 124.6(3) 2_645 3_566 ?
O2 La2 O1 47.6(3) 2_645 2_645 ?
O2 La2 O6 73.8(3) 2_645 4_566 ?
O2 La2 O5 65.5(3) 2_645 4_566 ?
O2 La2 O4 138.5(3) 2_645 3_566 ?
O2 La2 O17 133.0(3) 2_645 . ?
O2 La2 C20 67.2(3) 2_645 4_566 ?
O2 La2 C27 139.5(3) 2_645 3_566 ?
O2 La2 O7 67.4(3) 2_645 3_666 ?
O5 La2 O3 104.6(3) 4_566 3_566 ?
O5 La2 O1 68.0(2) 4_566 2_645 ?
O5 La2 C20 24.0(3) 4_566 4_566 ?
O5 La2 C27 127.8(3) 4_566 3_566 ?
O4 La2 O3 48.9(3) 3_566 3_566 ?
O4 La2 O1 139.9(3) 3_566 2_645 ?
O4 La2 O6 111.2(3) 3_566 4_566 ?
O4 La2 O5 149.5(3) 3_566 4_566 ?
O4 La2 C20 133.0(3) 3_566 4_566 ?
O4 La2 C27 23.3(3) 3_566 3_566 ?
O17 La2 O3 66.3(3) . 3_566 ?
O17 La2 O1 114.1(3) . 2_645 ?
O17 La2 O6 74.5(3) . 4_566 ?
O17 La2 O5 67.5(3) . 4_566 ?
O17 La2 O4 85.6(3) . 3_566 ?
O17 La2 C20 69.2(3) . 4_566 ?
O17 La2 C27 72.6(3) . 3_566 ?
O9 La2 O12 69.2(3) . 3_566 ?
O9 La2 O3 118.2(3) . 3_566 ?
O9 La2 O1 68.5(3) . 2_645 ?
O9 La2 O6 147.8(3) . 4_566 ?
O9 La2 O2 82.3(3) . 2_645 ?
O9 La2 O5 136.3(3) . 4_566 ?
O9 La2 O4 73.5(3) . 3_566 ?
O9 La2 O17 137.2(3) . . ?
O9 La2 C20 149.3(3) . 4_566 ?
O9 La2 C27 95.9(3) . 3_566 ?
O9 La2 O7 82.2(3) . 3_666 ?
C27 La2 C20 109.7(4) 3_566 4_566 ?
O7 La2 O12 149.4(3) 3_666 3_566 ?
O7 La2 O3 65.9(3) 3_666 3_566 ?
O7 La2 O1 110.2(3) 3_666 2_645 ?
O7 La2 O6 68.9(3) 3_666 4_566 ?
O7 La2 O5 109.3(3) 3_666 4_566 ?
O7 La2 O4 76.1(3) 3_666 3_566 ?
O7 La2 O17 129.0(3) 3_666 . ?
O7 La2 C20 89.5(3) 3_666 4_566 ?
O7 La2 C27 72.3(3) 3_666 3_566 ?
O12 La1 La2 129.5(2) 4_675 3_666 ?
O12 La1 C54 25.5(3) 4_675 4_675 ?
O12 La1 C28 159.2(3) 4_675 . ?
O3 La1 La2 41.6(2) 1_655 3_666 ?
O3 La1 O12 88.6(3) 1_655 4_675 ?
O3 La1 O6 65.6(3) 1_655 2_655 ?
O3 La1 O13 69.3(3) 1_655 . ?
O3 La1 O11 75.0(3) 1_655 4_675 ?
O3 La1 O8 115.9(3) 1_655 . ?
O3 La1 C54 81.6(3) 1_655 4_675 ?
O3 La1 C28 93.7(3) 1_655 . ?
O3 La1 O7 68.0(3) 1_655 . ?
O1 La1 La2 142.1(2) . 3_666 ?
O1 La1 O12 73.7(3) . 4_675 ?
O1 La1 O3 134.9(3) . 1_655 ?
O1 La1 O6 156.1(3) . 2_655 ?
O1 La1 O13 66.2(3) . . ?
O1 La1 O10 81.0(3) . 2_655 ?
O1 La1 O11 118.3(3) . 4_675 ?
O1 La1 O8 82.8(3) . . ?
O1 La1 C54 95.8(3) . 4_675 ?
O1 La1 C28 90.4(3) . . ?
O1 La1 O7 104.1(3) . . ?
O6 La1 La2 40.00(18) 2_655 3_666 ?
O6 La1 O12 125.3(3) 2_655 4_675 ?
O6 La1 O8 75.3(3) 2_655 . ?
O6 La1 C54 100.4(3) 2_655 4_675 ?
O6 La1 C28 73.9(3) 2_655 . ?
O13 La1 La2 89.2(2) . 3_666 ?
O13 La1 O12 75.5(3) . 4_675 ?
O13 La1 O6 128.6(3) . 2_655 ?
O13 La1 O11 115.5(3) . 4_675 ?
O13 La1 O8 104.7(3) . . ?
O13 La1 C54 96.0(3) . 4_675 ?
O13 La1 C28 85.9(3) . . ?
O13 La1 O7 71.9(3) . . ?
O10 La1 La2 121.7(2) 2_655 3_666 ?
O10 La1 O12 91.0(3) 2_655 4_675 ?
O10 La1 O3 141.7(3) 2_655 1_655 ?
O10 La1 O6 84.0(3) 2_655 2_655 ?
O10 La1 O13 146.8(3) 2_655 . ?
O10 La1 O11 75.1(3) 2_655 4_675 ?
O10 La1 O8 74.8(3) 2_655 . ?
O10 La1 C54 81.8(3) 2_655 4_675 ?
O10 La1 C28 99.9(4) 2_655 . ?
O10 La1 O7 123.7(3) 2_655 . ?
O11 La1 La2 97.8(2) 4_675 3_666 ?
O11 La1 O12 51.3(3) 4_675 4_675 ?
O11 La1 O6 75.0(3) 4_675 2_655 ?
O11 La1 O8 139.3(3) 4_675 . ?
O11 La1 C54 25.8(3) 4_675 4_675 ?
O11 La1 C28 148.9(3) 4_675 . ?
O11 La1 O7 136.5(3) 4_675 . ?
O8 La1 La2 75.9(2) . 3_666 ?
O8 La1 O12 154.3(3) . 4_675 ?
O8 La1 C54 156.5(3) . 4_675 ?
O8 La1 C28 25.4(3) . . ?
C54 La1 La2 115.9(3) 4_675 3_666 ?
C28 La1 La2 58.1(3) . 3_666 ?
C28 La1 C54 173.8(4) . 4_675 ?
O7 La1 La2 38.7(2) . 3_666 ?
O7 La1 O12 144.9(3) . 4_675 ?
O7 La1 O6 69.4(3) . 2_655 ?
O7 La1 O8 51.2(3) . . ?
O7 La1 C54 149.5(3) . 4_675 ?
O7 La1 C28 26.3(3) . . ?
La2 O12 La1 107.0(3) 3_566 4_476 ?
C54 O12 La2 128.4(9) . 3_566 ?
C54 O12 La1 90.1(8) . 4_476 ?
La1 O3 La2 99.7(3) 1_455 3_566 ?
C27 O3 La2 90.6(7) . 3_566 ?
C27 O3 La1 134.5(8) . 1_455 ?
La1 O1 La2 104.7(3) . 2_655 ?
C1 O1 La2 88.9(8) . 2_655 ?
C1 O1 La1 159.3(8) . . ?
La1 O6 La2 100.7(2) 2_645 4_565 ?
C20 O6 La2 95.0(7) . 4_565 ?
C20 O6 La1 163.3(8) . 2_645 ?
C55 O13 La1 135.8(10) . . ?
C47 O10 La1 119.0(8) . 2_645 ?
C54 O11 La1 94.7(8) . 4_476 ?
C1 O2 La2 101.6(8) . 2_655 ?
C20 O5 La2 94.6(7) . 4_565 ?
C27 O4 La2 97.8(8) . 3_566 ?
C28 O8 La1 92.6(8) . . ?
C58 O17 La2 127.1(10) . . ?
C47 O9 La2 163.7(8) . . ?
O6 C20 La2 59.6(6) . 4_565 ?
O6 C20 C17 118.8(11) . . ?
O5 C20 La2 61.4(6) . 4_565 ?
O5 C20 O6 121.0(11) . . ?
O5 C20 C17 120.2(11) . . ?
C17 C20 La2 178.0(10) . 4_565 ?
C43 C44 C47 122.7(12) . . ?
C43 C44 C45 118.0(12) . . ?
C45 C44 C47 119.3(12) . . ?
O12 C54 La1 64.4(7) . 4_476 ?
O12 C54 O11 123.8(12) . . ?
O12 C54 C51 119.1(12) . . ?
O11 C54 La1 59.5(7) . 4_476 ?
O11 C54 C51 117.0(12) . . ?
C51 C54 La1 175.7(9) . 4_476 ?
C19 C14 C12 119.9(11) . . ?
C19 C14 C15 119.2(12) . . ?
C15 C14 C12 120.9(11) . . ?
C9 C8 C5 121.7(12) . . ?
C9 C8 C13 116.4(12) . . ?
C13 C8 C5 121.8(11) . . ?
C50 C51 C54 120.3(12) . . ?
C50 C51 C52 119.4(12) . . ?
C52 C51 C54 120.3(12) . . ?
C14 C19 H19 119.6 . . ?
C18 C19 C14 120.9(12) . . ?
C18 C19 H19 119.6 . . ?
C34 C29 C30 119.6(12) . . ?
C34 C29 C28 122.2(12) . . ?
C30 C29 C28 118.2(12) . . ?
C33 C32 C35 121.6(12) . . ?
C33 C32 C31 120.0(12) . . ?
C31 C32 C35 118.4(12) . . ?
C9 C10 C21 121.0(11) . . ?
C11 C10 C9 118.0(11) . . ?
C11 C10 C21 120.8(11) . . ?
C36 C35 C32 118.0(12) . . ?
C40 C35 C32 122.0(12) . . ?
C40 C35 C36 119.9(13) . . ?
C18 C17 C20 121.8(11) . . ?
C18 C17 C16 118.6(12) . . ?
C16 C17 C20 119.6(11) . . ?
C35 C36 H36 118.9 . . ?
C37 C36 C35 122.3(13) . . ?
C37 C36 H36 118.9 . . ?
C44 C43 H43 118.8 . . ?
C42 C43 C44 122.4(13) . . ?
C42 C43 H43 118.8 . . ?
C8 C9 C10 122.3(12) . . ?
C8 C9 H9 118.8 . . ?
C10 C9 H9 118.8 . . ?
C11 C12 C14 120.1(11) . . ?
C13 C12 C14 120.0(11) . . ?
C13 C12 C11 119.9(12) . . ?
C29 C34 H34 119.1 . . ?
C33 C34 C29 121.8(13) . . ?
C33 C34 H34 119.1 . . ?
C10 C11 C12 120.9(11) . . ?
C10 C11 H11 119.5 . . ?
C12 C11 H11 119.5 . . ?
C42 C41 C39 124.1(12) . . ?
C42 C41 C46 113.5(12) . . ?
C39 C41 C46 122.4(12) . . ?
C51 C50 H50 119.2 . . ?
C51 C50 C49 121.5(13) . . ?
C49 C50 H50 119.2 . . ?
C23 C24 C27 120.8(12) . . ?
C25 C24 C23 120.0(12) . . ?
C25 C24 C27 119.2(12) . . ?
O1 C1 La2 67.2(7) . 2_655 ?
O1 C1 O2 120.2(12) . . ?
O1 C1 C2 121.1(13) . . ?
O2 C1 La2 54.3(6) . 2_655 ?
O2 C1 C2 118.6(13) . . ?
C2 C1 La2 164.5(9) . 2_655 ?
O10 C47 C44 119.9(11) . . ?
O9 C47 O10 123.5(12) . . ?
O9 C47 C44 116.5(12) . . ?
C6 C5 C8 119.4(12) . . ?
C6 C5 C4 119.0(13) . . ?
C4 C5 C8 121.7(13) . . ?
C35 C40 H40 119.0 . . ?
C35 C40 C39 122.1(13) . . ?
C39 C40 H40 119.0 . . ?
C29 C30 H30 120.7 . . ?
C31 C30 C29 118.6(12) . . ?
C31 C30 H30 120.7 . . ?
C43 C42 C41 122.5(12) . . ?
C43 C42 H42 118.7 . . ?
C41 C42 H42 118.7 . . ?
C19 C18 H18 119.6 . . ?
C17 C18 C19 120.9(12) . . ?
C17 C18 H18 119.6 . . ?
C24 C23 H23 120.4 . . ?
C22 C23 C24 119.3(12) . . ?
C22 C23 H23 120.4 . . ?
O3 C27 La2 63.4(6) . 3_566 ?
O3 C27 C24 117.2(12) . . ?
O4 C27 La2 58.9(7) . 3_566 ?
O4 C27 O3 121.0(12) . . ?
O4 C27 C24 121.7(12) . . ?
C24 C27 La2 172.0(10) . 3_566 ?
C24 C25 H25 119.4 . . ?
C26 C25 C24 121.1(13) . . ?
C26 C25 H25 119.4 . . ?
C7 C2 C1 121.7(13) . . ?
C3 C2 C1 119.4(13) . . ?
C3 C2 C7 118.9(13) . . ?
C32 C33 H33 119.7 . . ?
C34 C33 C32 120.6(13) . . ?
C34 C33 H33 119.7 . . ?
C23 C22 H22 119.3 . . ?
C23 C22 C21 121.4(12) . . ?
C21 C22 H22 119.3 . . ?
C51 C52 H52 119.3 . . ?
C51 C52 C53 121.5(13) . . ?
C53 C52 H52 119.3 . . ?
O8 C28 La1 62.1(7) . . ?
O8 C28 C29 120.1(13) . . ?
O8 C28 O7 121.2(12) . . ?
C29 C28 La1 163.0(9) . . ?
O7 C28 La1 60.9(7) . . ?
O7 C28 C29 118.5(12) . . ?
C36 C37 C38 116.6(13) . . ?
C36 C37 C48 121.8(12) . . ?
C38 C37 C48 121.6(12) . . ?
C58 N1 C60 122.0(16) . . ?
C58 N1 C59 120.2(14) . . ?
C59 N1 C60 117.8(15) . . ?
C40 C39 C41 122.1(12) . . ?
C38 C39 C41 122.9(12) . . ?
C38 C39 C40 115.0(12) . . ?
C25 C26 H26 119.6 . . ?
C25 C26 C21 120.7(13) . . ?
C21 C26 H26 119.6 . . ?
C37 C38 C39 123.9(13) . . ?
C37 C38 H38 118.1 . . ?
C39 C38 H38 118.1 . . ?
C32 C31 C30 119.4(12) . . ?
C32 C31 H31 120.3 . . ?
C30 C31 H31 120.3 . . ?
La2 O7 La1 102.4(3) 3_666 . ?
C28 O7 La2 126.3(8) . 3_666 ?
C28 O7 La1 92.8(8) . . ?
C14 C15 H15 120.2 . . ?
C14 C15 C16 119.6(12) . . ?
C16 C15 H15 120.2 . . ?
C50 C49 H49 120.0 . . ?
C48 C49 C50 120.0(13) . . ?
C48 C49 H49 120.0 . . ?
C49 C48 C37 120.6(13) . . ?
C49 C48 C53 119.3(12) . . ?
C53 C48 C37 120.0(12) . . ?
C2 C7 H7 119.8 . . ?
C2 C7 C6 120.4(14) . . ?
C6 C7 H7 119.8 . . ?
C22 C21 C10 121.3(11) . . ?
C22 C21 C26 117.3(12) . . ?
C26 C21 C10 121.0(11) . . ?
C8 C13 H13 118.9 . . ?
C12 C13 C8 122.3(12) . . ?
C12 C13 H13 118.9 . . ?
C41 C46 H46 118.2 . . ?
C45 C46 C41 123.7(14) . . ?
C45 C46 H46 118.2 . . ?
C52 C53 C48 117.9(13) . . ?
C52 C53 H53 121.0 . . ?
C48 C53 H53 121.0 . . ?
C55 N2 C56 121.5(19) . . ?
C55 N2 C57 117.9(16) . . ?
C56 N2 C57 120.1(17) . . ?
C17 C16 H16 119.8 . . ?
C15 C16 C17 120.4(12) . . ?
C15 C16 H16 119.8 . . ?
O17 C58 N1 127.2(17) . . ?
O17 C58 H58 116.4 . . ?
N1 C58 H58 116.4 . . ?
C44 C45 H45 120.1 . . ?
C46 C45 C44 119.7(13) . . ?
C46 C45 H45 120.1 . . ?
O13 C55 H55 118.5 . . ?
N2 C55 O13 123.0(17) . . ?
N2 C55 H55 118.5 . . ?
C5 C6 C7 120.9(13) . . ?
C5 C6 H6 119.5 . . ?
C7 C6 H6 119.5 . . ?
C5 C4 H4 119.9 . . ?
C5 C4 C3 120.1(14) . . ?
C3 C4 H4 119.9 . . ?
C2 C3 C4 120.2(14) . . ?
C2 C3 H3 119.9 . . ?
C4 C3 H3 119.9 . . ?
N1 C60 H60A 109.5 . . ?
N1 C60 H60B 109.5 . . ?
N1 C60 H60C 109.5 . . ?
H60A C60 H60B 109.5 . . ?
H60A C60 H60C 109.5 . . ?
H60B C60 H60C 109.5 . . ?
N1 C59 H59A 109.5 . . ?
N1 C59 H59B 109.5 . . ?
N1 C59 H59C 109.5 . . ?
H59A C59 H59B 109.5 . . ?
H59A C59 H59C 109.5 . . ?
H59B C59 H59C 109.5 . . ?
N2 C56 H56A 109.5 . . ?
N2 C56 H56B 109.5 . . ?
N2 C56 H56C 109.5 . . ?
H56A C56 H56B 109.5 . . ?
H56A C56 H56C 109.5 . . ?
H56B C56 H56C 109.5 . . ?
N2 C57 H57A 109.5 . . ?
N2 C57 H57B 109.5 . . ?
N2 C57 H57C 109.5 . . ?
H57A C57 H57B 109.5 . . ?
H57A C57 H57C 109.5 . . ?
H57B C57 H57C 109.5 . . ?
O15 C62 H62 117.2 . . ?
O15 C62 N4 125.7 . . ?
N4 C62 H62 117.2 . . ?
C62 N4 C65 121.8 . . ?
C62 N4 C66 120.5 . . ?
C65 N4 C66 117.8 . . ?
N4 C65 H65A 109.5 . . ?
N4 C65 H65B 109.5 . . ?
N4 C65 H65C 109.5 . . ?
H65A C65 H65B 109.5 . . ?
H65A C65 H65C 109.5 . . ?
H65B C65 H65C 109.5 . . ?
N4 C66 H66A 109.5 . . ?
N4 C66 H66B 109.5 . . ?
N4 C66 H66C 109.5 . . ?
H66A C66 H66B 109.5 . . ?
H66A C66 H66C 109.5 . . ?
H66B C66 H66C 109.5 . . ?
O14 C61 H61 117.2 . . ?
O14 C61 N3 125.7 . . ?
N3 C61 H61 117.2 . . ?
C61 N3 C63 121.7 . . ?
C61 N3 C64 120.5 . . ?
C63 N3 C64 117.7 . . ?
N3 C63 H63A 109.5 . . ?
N3 C63 H63B 109.5 . . ?
N3 C63 H63C 109.5 . . ?
H63A C63 H63B 109.5 . . ?
H63A C63 H63C 109.5 . . ?
H63B C63 H63C 109.5 . . ?
N3 C64 H64A 109.5 . . ?
N3 C64 H64B 109.5 . . ?
N3 C64 H64C 109.5 . . ?
H64A C64 H64B 109.5 . . ?
H64A C64 H64C 109.5 . . ?
H64B C64 H64C 109.5 . . ?

loop_
_geom_bond_atom_site_label_1
_geom_bond_atom_site_label_2
_geom_bond_distance
_geom_bond_site_symmetry_2
_geom_bond_publ_flag
La2 O12 2.578(10) 3_566 ?
La2 O3 2.684(9) 3_566 ?
La2 O1 2.817(9) 2_645 ?
La2 O6 2.608(8) 4_566 ?
La2 O2 2.534(9) 2_645 ?
La2 O5 2.654(8) 4_566 ?
La2 O4 2.593(9) 3_566 ?
La2 O17 2.592(8) . ?
La2 O9 2.427(9) . ?
La2 C20 3.012(12) 4_566 ?
La2 C27 3.000(13) 3_566 ?
La2 O7 2.554(10) 3_666 ?
La1 O12 2.653(9) 4_675 ?
La1 O3 2.531(9) 1_655 ?
La1 O1 2.486(10) . ?
La1 O6 2.569(8) 2_655 ?
La1 O13 2.537(8) . ?
La1 O10 2.514(9) 2_655 ?
La1 O11 2.544(9) 4_675 ?
La1 O8 2.592(8) . ?
La1 C54 2.943(14) 4_675 ?
La1 C28 2.931(13) . ?
La1 O7 2.563(9) . ?
O12 C54 1.269(15) . ?
O3 C27 1.314(15) . ?
O1 C1 1.237(16) . ?
O6 C20 1.296(13) . ?
O13 C55 1.308(17) . ?
O10 C47 1.260(15) . ?
O11 C54 1.284(15) . ?
O2 C1 1.272(15) . ?
O5 C20 1.228(14) . ?
O4 C27 1.197(15) . ?
O8 C28 1.256(16) . ?
O17 C58 1.249(16) . ?
O9 C47 1.250(14) . ?
C20 C17 1.508(17) . ?
C44 C43 1.393(17) . ?
C44 C47 1.493(17) . ?
C44 C45 1.405(17) . ?
C54 C51 1.513(18) . ?
C14 C19 1.368(16) . ?
C14 C12 1.561(17) . ?
C14 C15 1.370(17) . ?
C8 C9 1.364(17) . ?
C8 C5 1.484(18) . ?
C8 C13 1.430(17) . ?
C51 C50 1.367(18) . ?
C51 C52 1.381(17) . ?
C19 H19 0.9500 . ?
C19 C18 1.362(16) . ?
C29 C34 1.379(18) . ?
C29 C30 1.415(18) . ?
C29 C28 1.500(18) . ?
C32 C35 1.514(18) . ?
C32 C33 1.386(18) . ?
C32 C31 1.400(19) . ?
C10 C9 1.422(17) . ?
C10 C11 1.361(17) . ?
C10 C21 1.499(17) . ?
C35 C36 1.402(18) . ?
C35 C40 1.331(18) . ?
C17 C18 1.359(17) . ?
C17 C16 1.386(17) . ?
C36 H36 0.9500 . ?
C36 C37 1.368(18) . ?
C43 H43 0.9500 . ?
C43 C42 1.332(17) . ?
C9 H9 0.9500 . ?
C12 C11 1.399(16) . ?
C12 C13 1.328(16) . ?
C34 H34 0.9500 . ?
C34 C33 1.335(17) . ?
C11 H11 0.9500 . ?
C41 C42 1.435(17) . ?
C41 C39 1.437(18) . ?
C41 C46 1.437(18) . ?
C50 H50 0.9500 . ?
C50 C49 1.401(17) . ?
C24 C23 1.397(17) . ?
C24 C27 1.534(18) . ?
C24 C25 1.362(18) . ?
C1 C2 1.497(17) . ?
C5 C6 1.357(19) . ?
C5 C4 1.371(18) . ?
C40 H40 0.9500 . ?
C40 C39 1.435(18) . ?
C30 H30 0.9500 . ?
C30 C31 1.403(17) . ?
C42 H42 0.9500 . ?
C18 H18 0.9500 . ?
C23 H23 0.9500 . ?
C23 C22 1.372(17) . ?
C25 H25 0.9500 . ?
C25 C26 1.354(17) . ?
C2 C7 1.371(19) . ?
C2 C3 1.360(19) . ?
C33 H33 0.9500 . ?
C22 H22 0.9500 . ?
C22 C21 1.399(17) . ?
C52 H52 0.9500 . ?
C52 C53 1.390(18) . ?
C28 O7 1.300(16) . ?
C37 C38 1.398(18) . ?
C37 C48 1.481(18) . ?
N1 C58 1.312(19) . ?
N1 C60 1.473(19) . ?
N1 C59 1.44(2) . ?
C39 C38 1.405(18) . ?
C26 H26 0.9500 . ?
C26 C21 1.414(17) . ?
C38 H38 0.9500 . ?
C31 H31 0.9500 . ?
C15 H15 0.9500 . ?
C15 C16 1.386(17) . ?
C49 H49 0.9500 . ?
C49 C48 1.362(18) . ?
C48 C53 1.460(19) . ?
C7 H7 0.9500 . ?
C7 C6 1.404(19) . ?
C13 H13 0.9500 . ?
C46 H46 0.9500 . ?
C46 C45 1.355(18) . ?
C53 H53 0.9500 . ?
N2 C55 1.297(19) . ?
N2 C56 1.39(2) . ?
N2 C57 1.56(2) . ?
C16 H16 0.9500 . ?
C58 H58 0.9500 . ?
C45 H45 0.9500 . ?
C55 H55 0.9500 . ?
C6 H6 0.9500 . ?
C4 H4 0.9500 . ?
C4 C3 1.424(19) . ?
C3 H3 0.9500 . ?
C60 H60A 0.9800 . ?
C60 H60B 0.9800 . ?
C60 H60C 0.9800 . ?
C59 H59A 0.9800 . ?
C59 H59B 0.9800 . ?
C59 H59C 0.9800 . ?
C56 H56A 0.9800 . ?
C56 H56B 0.9800 . ?
C56 H56C 0.9800 . ?
C57 H57A 0.9800 . ?
C57 H57B 0.9800 . ?
C57 H57C 0.9800 . ?
C62 H62 0.9500 . ?
C62 O15 1.2249 . ?
C62 N4 1.3633 . ?
N4 C65 1.4519 . ?
N4 C66 1.4552 . ?
C65 H65A 0.9800 . ?
C65 H65B 0.9800 . ?
C65 H65C 0.9800 . ?
C66 H66A 0.9800 . ?
C66 H66B 0.9800 . ?
C66 H66C 0.9800 . ?
C61 H61 0.9500 . ?
C61 O14 1.2244 . ?
C61 N3 1.3632 . ?
N3 C63 1.4525 . ?
N3 C64 1.4554 . ?
C63 H63A 0.9800 . ?
C63 H63B 0.9800 . ?
C63 H63C 0.9800 . ?
C64 H64A 0.9800 . ?
C64 H64B 0.9800 . ?
C64 H64C 0.9800 . ?

loop_
_geom_torsion_atom_site_label_1
_geom_torsion_atom_site_label_2
_geom_torsion_atom_site_label_3
_geom_torsion_atom_site_label_4
_geom_torsion
_geom_torsion_site_symmetry_1
_geom_torsion_site_symmetry_2
_geom_torsion_site_symmetry_3
_geom_torsion_site_symmetry_4
_geom_torsion_publ_flag
La2 O12 C54 La1 -111.9(8) 3_566 . . 4_476 ?
La2 O12 C54 O11 -114.6(13) 3_566 . . . ?
La2 O12 C54 C51 65.3(16) 3_566 . . . ?
La2 O3 C27 O4 12.9(14) 3_566 . . . ?
La2 O3 C27 C24 -171.1(11) 3_566 . . . ?
La2 O1 C1 O2 -12.3(12) 2_655 . . . ?
La2 O1 C1 C2 165.3(11) 2_655 . . . ?
La2 O6 C20 O5 0.9(13) 4_565 . . . ?
La2 O6 C20 C17 -178.6(10) 4_565 . . . ?
La2 O2 C1 O1 14.0(13) 2_655 . . . ?
La2 O2 C1 C2 -163.7(9) 2_655 . . . ?
La2 O5 C20 O6 -0.9(12) 4_565 . . . ?
La2 O5 C20 C17 178.6(11) 4_565 . . . ?
La2 O4 C27 O3 -13.5(15) 3_566 . . . ?
La2 O4 C27 C24 170.7(11) 3_566 . . . ?
La2 O17 C58 N1 163.7(12) . . . . ?
La2 O9 C47 O10 19(4) . . . . ?
La2 O9 C47 C44 -164(3) . . . . ?
La2 C1 C2 C7 121(3) 2_655 . . . ?
La2 C1 C2 C3 -56(4) 2_655 . . . ?
La1 O12 C54 O11 -2.6(14) 4_476 . . . ?
La1 O12 C54 C51 177.2(11) 4_476 . . . ?
La1 O3 C27 La2 -104.3(10) 1_455 . . 3_566 ?
La1 O3 C27 O4 -91.4(16) 1_455 . . . ?
La1 O3 C27 C24 84.6(15) 1_455 . . . ?
La1 O1 C1 La2 132(2) . . . 2_655 ?
La1 O1 C1 O2 120(2) . . . . ?
La1 O1 C1 C2 -63(3) . . . . ?
La1 O6 C20 La2 161(3) 2_645 . . 4_565 ?
La1 O6 C20 O5 162(2) 2_645 . . . ?
La1 O6 C20 C17 -18(3) 2_645 . . . ?
La1 O13 C55 N2 -163.0(12) . . . . ?
La1 O10 C47 O9 17.4(17) 2_645 . . . ?
La1 O10 C47 C44 -159.0(9) 2_645 . . . ?
La1 O11 C54 O12 2.7(15) 4_476 . . . ?
La1 O11 C54 C51 -177.1(10) 4_476 . . . ?
La1 O8 C28 C29 -160.7(11) . . . . ?
La1 O8 C28 O7 15.0(14) . . . . ?
La1 C28 O7 La2 107.6(8) . . . 3_666 ?
O12 C54 C51 C50 21(2) . . . . ?
O12 C54 C51 C52 -158.3(14) . . . . ?
O1 C1 C2 C7 2.3(19) . . . . ?
O1 C1 C2 C3 -175.2(13) . . . . ?
O6 C20 C17 C18 -25(2) . . . . ?
O6 C20 C17 C16 154.2(13) . . . . ?
O11 C54 C51 C50 -158.9(14) . . . . ?
O11 C54 C51 C52 22(2) . . . . ?
O2 C1 C2 C7 -180.0(13) . . . . ?
O2 C1 C2 C3 2.5(19) . . . . ?
O5 C20 C17 C18 155.7(13) . . . . ?
O5 C20 C17 C16 -25(2) . . . . ?
O8 C28 O7 La2 92.5(15) . . . 3_666 ?
O8 C28 O7 La1 -15.1(14) . . . . ?
C20 C17 C18 C19 -179.7(13) . . . . ?
C20 C17 C16 C15 -175.6(13) . . . . ?
C44 C43 C42 C41 0(2) . . . . ?
C54 C51 C50 C49 -176.1(13) . . . . ?
C54 C51 C52 C53 173.5(13) . . . . ?
C14 C19 C18 C17 -7(2) . . . . ?
C14 C12 C11 C10 178.2(12) . . . . ?
C14 C12 C13 C8 -178.1(12) . . . . ?
C14 C15 C16 C17 -3(2) . . . . ?
C8 C5 C6 C7 -179.2(13) . . . . ?
C8 C5 C4 C3 178.0(14) . . . . ?
C51 C50 C49 C48 2(2) . . . . ?
C51 C52 C53 C48 4(2) . . . . ?
C19 C14 C12 C11 -30.9(19) . . . . ?
C19 C14 C12 C13 151.3(13) . . . . ?
C19 C14 C15 C16 -3(2) . . . . ?
C29 C34 C33 C32 -1(2) . . . . ?
C29 C30 C31 C32 0(2) . . . . ?
C29 C28 O7 La2 -91.8(13) . . . 3_666 ?
C29 C28 O7 La1 160.6(11) . . . . ?
C32 C35 C36 C37 176.6(13) . . . . ?
C32 C35 C40 C39 -173.1(14) . . . . ?
C35 C32 C33 C34 -179.3(13) . . . . ?
C35 C32 C31 C30 179.7(12) . . . . ?
C35 C36 C37 C38 -1(2) . . . . ?
C35 C36 C37 C48 -178.5(13) . . . . ?
C35 C40 C39 C41 173.1(14) . . . . ?
C35 C40 C39 C38 -6(2) . . . . ?
C36 C35 C40 C39 4(2) . . . . ?
C36 C37 C38 C39 -2(2) . . . . ?
C36 C37 C48 C49 27(2) . . . . ?
C36 C37 C48 C53 -153.7(15) . . . . ?
C43 C44 C47 O10 -17(2) . . . . ?
C43 C44 C47 O9 166.2(13) . . . . ?
C43 C44 C45 C46 -4(2) . . . . ?
C9 C8 C5 C6 55.5(19) . . . . ?
C9 C8 C5 C4 -124.2(16) . . . . ?
C9 C8 C13 C12 -2(2) . . . . ?
C9 C10 C11 C12 2(2) . . . . ?
C9 C10 C21 C22 38(2) . . . . ?
C9 C10 C21 C26 -149.6(14) . . . . ?
C12 C14 C19 C18 -173.1(12) . . . . ?
C12 C14 C15 C16 177.9(13) . . . . ?
C34 C29 C30 C31 1(2) . . . . ?
C34 C29 C28 La1 -114(3) . . . . ?
C34 C29 C28 O8 -22(2) . . . . ?
C34 C29 C28 O7 162.4(13) . . . . ?
C11 C10 C9 C8 0(2) . . . . ?
C11 C10 C21 C22 -136.8(15) . . . . ?
C11 C10 C21 C26 36(2) . . . . ?
C11 C12 C13 C8 4(2) . . . . ?
C41 C39 C38 C37 -174.3(14) . . . . ?
C41 C46 C45 C44 5(2) . . . . ?
C50 C51 C52 C53 -6(2) . . . . ?
C50 C49 C48 C37 175.1(13) . . . . ?
C50 C49 C48 C53 -4(2) . . . . ?
C24 C23 C22 C21 1(2) . . . . ?
C24 C25 C26 C21 6(2) . . . . ?
C1 C2 C7 C6 174.6(13) . . . . ?
C1 C2 C3 C4 -175.7(14) . . . . ?
C47 C44 C43 C42 -177.3(13) . . . . ?
C47 C44 C45 C46 175.1(13) . . . . ?
C5 C8 C9 C10 176.6(13) . . . . ?
C5 C8 C13 C12 -178.6(13) . . . . ?
C5 C4 C3 C2 -2(3) . . . . ?
C40 C35 C36 C37 -1(2) . . . . ?
C40 C39 C38 C37 5(2) . . . . ?
C30 C29 C34 C33 -1(2) . . . . ?
C30 C29 C28 La1 63(4) . . . . ?
C30 C29 C28 O8 155.6(13) . . . . ?
C30 C29 C28 O7 -20(2) . . . . ?
C42 C41 C39 C40 -22(2) . . . . ?
C42 C41 C39 C38 157.2(14) . . . . ?
C42 C41 C46 C45 -4(2) . . . . ?
C18 C17 C16 C15 3(2) . . . . ?
C23 C24 C27 O3 22(2) . . . . ?
C23 C24 C27 O4 -162.0(14) . . . . ?
C23 C24 C25 C26 -5(2) . . . . ?
C23 C22 C21 C10 173.4(13) . . . . ?
C23 C22 C21 C26 0(2) . . . . ?
C27 C24 C23 C22 -177.6(13) . . . . ?
C27 C24 C25 C26 174.1(14) . . . . ?
C25 C24 C23 C22 1(2) . . . . ?
C25 C24 C27 O3 -157.0(13) . . . . ?
C25 C24 C27 O4 19(2) . . . . ?
C25 C26 C21 C10 -176.8(14) . . . . ?
C25 C26 C21 C22 -4(2) . . . . ?
C2 C7 C6 C5 4(2) . . . . ?
C33 C32 C35 C36 -42(2) . . . . ?
C33 C32 C35 C40 135.2(15) . . . . ?
C33 C32 C31 C30 -2(2) . . . . ?
C52 C51 C50 C49 3(2) . . . . ?
C28 C29 C34 C33 176.8(13) . . . . ?
C28 C29 C30 C31 -176.5(13) . . . . ?
C37 C48 C53 C52 -177.7(13) . . . . ?
C39 C41 C42 C43 -178.3(14) . . . . ?
C39 C41 C46 C45 175.9(14) . . . . ?
C38 C37 C48 C49 -150.8(15) . . . . ?
C38 C37 C48 C53 29(2) . . . . ?
C31 C32 C35 C36 136.0(14) . . . . ?
C31 C32 C35 C40 -47(2) . . . . ?
C31 C32 C33 C34 3(2) . . . . ?
C15 C14 C19 C18 7(2) . . . . ?
C15 C14 C12 C11 148.5(13) . . . . ?
C15 C14 C12 C13 -29(2) . . . . ?
C49 C48 C53 C52 2(2) . . . . ?
C48 C37 C38 C39 176.3(14) . . . . ?
C7 C2 C3 C4 7(2) . . . . ?
C21 C10 C9 C8 -174.6(13) . . . . ?
C21 C10 C11 C12 176.6(12) . . . . ?
C13 C8 C9 C10 0(2) . . . . ?
C13 C8 C5 C6 -128.1(14) . . . . ?
C13 C8 C5 C4 52(2) . . . . ?
C13 C12 C11 C10 -4(2) . . . . ?
C46 C41 C42 C43 1(2) . . . . ?
C46 C41 C39 C40 159.0(14) . . . . ?
C46 C41 C39 C38 -22(2) . . . . ?
C16 C17 C18 C19 1(2) . . . . ?
C45 C44 C43 C42 1(2) . . . . ?
C45 C44 C47 O10 164.2(13) . . . . ?
C45 C44 C47 O9 -12.4(19) . . . . ?
C6 C5 C4 C3 -2(2) . . . . ?
C4 C5 C6 C7 1(2) . . . . ?
C3 C2 C7 C6 -8(2) . . . . ?
C60 N1 C58 O17 -175.6(16) . . . . ?
C59 N1 C58 O17 3(3) . . . . ?
C56 N2 C55 O13 -177.6(17) . . . . ?
C57 N2 C55 O13 -5(3) . . . . ?
O15 C62 N4 C65 -179.9 . . . . ?
O15 C62 N4 C66 0.0 . . . . ?
O14 C61 N3 C63 180.0 . . . . ?
O14 C61 N3 C64 0.0 . . . . ?

loop_
_twin_individual_id
_twin_individual_mass_fraction_refined
_oxdiff_twin_reflns_isolated
_oxdiff_twin_reflns_overlapped
_twin_individual_twin_lattice_type
_twin_individual_twin_matrix_11
_twin_individual_twin_matrix_12
_twin_individual_twin_matrix_13
_twin_individual_twin_matrix_21
_twin_individual_twin_matrix_22
_twin_individual_twin_matrix_23
_twin_individual_twin_matrix_31
_twin_individual_twin_matrix_32
_twin_individual_twin_matrix_33
1 0.56715 30280 86388 ref 1.0000 0.0000 0.0000 0.0000 1.0000 0.0000 0.0000 0.0000 1.0000
2 0.43285 30288 86387 nmt -1.0000 -0.0002 -0.2292 0.0001 -1.0005 0.0021 0.0017 0.0011 1.0001

loop_
_smtbx_masks_void_nr
_smtbx_masks_void_average_x
_smtbx_masks_void_average_y
_smtbx_masks_void_average_z
_smtbx_masks_void_volume
_smtbx_masks_void_count_electrons
_smtbx_masks_void_content
1 -0.375 0.000 -0.142 804.0 97.6 '2.4 DMF'
2 -0.344 0.500 -0.730 804.0 97.6 '2.4 DMF'
